data_7052559
loop_
_publ_author_name
'Braga, Dario'
'Grepioni, Fabrizia'
'Maini, Lucia'
'Mazzeo, Paolo P.'
'Ventura, Barbara'

_publ_section_title
;
 Solid-state reactivity of copper(i) iodide: luminescent
 2D-coordination polymers of CuI with saturated bidentate nitrogen
 bases
;
_journal_issue 2
_journal_name_full 'New Journal of Chemistry'
_journal_page_first 339
_journal_paper_doi 10.1039/c0nj00547a
_journal_volume 35
_journal_year 2011
_chemical_formula_sum 'C6 H12 Cu I N2'
_chemical_formula_weight 302.62
_chemical_name_systematic
;
?
;
_space_group_IT_number 64
_symmetry_cell_setting orthorhombic
_symmetry_space_group_name_Hall '-C 2ac 2'
_symmetry_space_group_name_H-M 'C m c a'
_atom_sites_solution_hydrogens geom
_atom_sites_solution_primary direct
_atom_sites_solution_secondary difmap
_audit_creation_method SHELXL-97
_cell_angle_alpha 90.00
_cell_angle_beta 90.00
_cell_angle_gamma 90.00
_cell_formula_units_Z 8
_cell_length_a 11.724(2)
_cell_length_b 12.829(2)
_cell_length_c 11.745(2)
_cell_measurement_reflns_used 2539
_cell_measurement_temperature 293(2)
_cell_measurement_theta_max 29.3850
_cell_measurement_theta_min 2.9177
_cell_volume 1766.5(5)
_computing_cell_refinement
;
CrysAlisPro, Oxford Diffraction Ltd.,
Version 1.171.33.55 (release 05-01-2010 CrysAlis171 .NET)
(compiled Jan 5 2010,16:28:46)
;
_computing_data_collection
;
CrysAlisPro, Oxford Diffraction Ltd.,
Version 1.171.33.55 (release 05-01-2010 CrysAlis171 .NET)
(compiled Jan 5 2010,16:28:46)
;
_computing_data_reduction
;
CrysAlisPro, Oxford Diffraction Ltd.,
Version 1.171.33.55 (release 05-01-2010 CrysAlis171 .NET)
(compiled Jan 5 2010,16:28:46)
;
_computing_structure_refinement 'SHELXL-97 (Sheldrick, 2008)'
_computing_structure_solution 'SHELXS-97 (Sheldrick, 2008)'
_diffrn_ambient_temperature 293(2)
_diffrn_detector_area_resol_mean 16.1340
_diffrn_measured_fraction_theta_full 1.000
_diffrn_measured_fraction_theta_max 0.885
_diffrn_measurement_device_type 'Xcalibur, Sapphire3'
_diffrn_measurement_method 'omega scans'
_diffrn_radiation_monochromator graphite
_diffrn_radiation_source 'Enhance (Mo) X-ray Source'
_diffrn_radiation_type MoK\a
_diffrn_radiation_wavelength 0.71073
_diffrn_reflns_av_R_equivalents 0.0450
_diffrn_reflns_av_sigmaI/netI 0.0321
_diffrn_reflns_limit_h_max 15
_diffrn_reflns_limit_h_min -15
_diffrn_reflns_limit_k_max 16
_diffrn_reflns_limit_k_min -17
_diffrn_reflns_limit_l_max 14
_diffrn_reflns_limit_l_min -16
_diffrn_reflns_number 4303
_diffrn_reflns_theta_full 25.00
_diffrn_reflns_theta_max 29.45
_diffrn_reflns_theta_min 2.92
_exptl_absorpt_coefficient_mu 5.899
_exptl_absorpt_correction_T_max 1.00000
_exptl_absorpt_correction_T_min 0.57377
_exptl_absorpt_correction_type multi-scan
_exptl_absorpt_process_details
;
CrysAlisPro, Oxford Diffraction Ltd.,
Version 1.171.33.55 (release 05-01-2010 CrysAlis171 .NET)
(compiled Jan 5 2010,16:28:46)
Empirical absorption correction using spherical harmonics,
implemented in SCALE3 ABSPACK scaling algorithm.
;
_exptl_crystal_colour colourless
_exptl_crystal_density_diffrn 2.276
_exptl_crystal_density_method 'not measured'
_exptl_crystal_description Prism
_exptl_crystal_F_000 1152
_exptl_crystal_size_max 0.3
_exptl_crystal_size_mid 0.2
_exptl_crystal_size_min 0.08
_refine_diff_density_max 1.194
_refine_diff_density_min -0.810
_refine_diff_density_rms 0.169
_refine_ls_extinction_method none
_refine_ls_goodness_of_fit_ref 1.096
_refine_ls_hydrogen_treatment constr
_refine_ls_matrix_type full
_refine_ls_number_parameters 54
_refine_ls_number_reflns 1134
_refine_ls_number_restraints 0
_refine_ls_restrained_S_all 1.096
_refine_ls_R_factor_all 0.0516
_refine_ls_R_factor_gt 0.0395
_refine_ls_shift/su_max 0.001
_refine_ls_shift/su_mean 0.000
_refine_ls_structure_factor_coef Fsqd
_refine_ls_weighting_details 'calc w=1/[\s^2^(Fo^2^)+(0.0637P)^2^+0.9322P] where P=(Fo^2^+2Fc^2^)/3'
_refine_ls_weighting_scheme calc
_refine_ls_wR_factor_gt 0.1061
_refine_ls_wR_factor_ref 0.1112
_reflns_number_gt 897
_reflns_number_total 1134
_reflns_threshold_expression >2\s(I)
_cod_data_source_file C0NJ00547A.TXT
_cod_data_source_block orto_lucia
_cod_depositor_comments
;
The following automatic conversions were performed:
'_symmetry_cell_setting' value 'Orthorhombic' changed to 'orthorhombic'
according to '/home/saulius/struct/CIF-dictionaries/cif_core.dic'
dictionary named 'cif_core.dic' version 2.4.1 from 2010-06-29.

Automatic conversion script
Id: cif_fix_enum 1555 2011-01-17 13:19:09Z saulius 
;
_cod_original_cell_volume 1766.6(6)
_cod_original_sg_symbol_H-M Cmca
_cod_database_code 7052559

loop_
_symmetry_equiv_pos_as_xyz
'x, y, z'
'-x+1/2, -y, z+1/2'
'x, -y, -z'
'-x+1/2, y, -z+1/2'
'x+1/2, y+1/2, z'
'-x+1, -y+1/2, z+1/2'
'x+1/2, -y+1/2, -z'
'-x+1, y+1/2, -z+1/2'
'-x, -y, -z'
'x-1/2, y, -z-1/2'
'-x, y, z'
'x-1/2, -y, z-1/2'
'-x+1/2, -y+1/2, -z'
'x, y+1/2, -z-1/2'
'-x+1/2, y+1/2, z'
'x, -y+1/2, z-1/2'

loop_
_atom_site_label
_atom_site_type_symbol
_atom_site_fract_x
_atom_site_fract_y
_atom_site_fract_z
_atom_site_U_iso_or_equiv
_atom_site_adp_type
_atom_site_occupancy
_atom_site_symmetry_multiplicity
_atom_site_calc_flag
_atom_site_refinement_flags
_atom_site_disorder_assembly
_atom_site_disorder_group
C1 C 0.1007(5) 0.2672(4) 0.8539(4) 0.0580(17) Uani 1 1 d . . .
H1A H 0.1689 0.2245 0.8575 0.070 Uiso 1 1 calc R . .
H1B H 0.1020 0.3150 0.9179 0.070 Uiso 1 1 calc R . .
C2 C 0.0000 0.1306(6) 0.7637(6) 0.063(3) Uani 1 2 d S . .
H2A H -0.0670 0.0863 0.7667 0.075 Uiso 0.50 1 calc PR . .
H2B H 0.0670 0.0863 0.7667 0.075 Uiso 0.50 1 calc PR . .
C3 C 0.0000 0.1929(6) 0.6506(6) 0.065(3) Uani 1 2 d S . .
H3A H 0.0669 0.1742 0.6066 0.078 Uiso 0.50 1 calc PR . .
H3B H -0.0669 0.1742 0.6066 0.078 Uiso 0.50 1 calc PR . .
C4 C 0.1002(4) 0.3298(4) 0.7415(4) 0.0563(16) Uani 1 1 d . . .
H4A H 0.1008 0.4037 0.7589 0.068 Uiso 1 1 calc R . .
H4B H 0.1690 0.3139 0.6990 0.068 Uiso 1 1 calc R . .
N1 N 0.0000 0.2007(4) 0.8616(4) 0.0296(11) Uani 1 2 d S . .
N2 N 0.0000 0.3058(4) 0.6706(4) 0.0300(11) Uani 1 2 d S . .
Cu1 Cu 0.0000 0.10703(7) 1.01425(6) 0.0342(2) Uani 1 2 d S . .
I1 I 0.19553(4) 0.0000 1.0000 0.0334(2) Uani 1 2 d S . .

loop_
_atom_site_aniso_label
_atom_site_aniso_U_11
_atom_site_aniso_U_22
_atom_site_aniso_U_33
_atom_site_aniso_U_23
_atom_site_aniso_U_13
_atom_site_aniso_U_12
C1 0.056(4) 0.078(4) 0.040(3) 0.026(3) -0.013(2) -0.031(3)
C2 0.125(8) 0.031(4) 0.032(3) -0.003(3) 0.000 0.000
C3 0.127(9) 0.036(4) 0.031(3) 0.000(3) 0.000 0.000
C4 0.042(3) 0.075(4) 0.051(3) 0.033(3) -0.010(2) -0.022(3)
N1 0.033(3) 0.028(3) 0.028(2) 0.005(2) 0.000 0.000
N2 0.032(3) 0.031(3) 0.027(2) 0.002(2) 0.000 0.000
Cu1 0.0386(5) 0.0327(5) 0.0313(4) 0.0001(3) 0.000 0.000
I1 0.0302(3) 0.0306(3) 0.0393(3) -0.00289(15) 0.000 0.000

loop_
_atom_type_symbol
_atom_type_description
_atom_type_scat_dispersion_real
_atom_type_scat_dispersion_imag
_atom_type_scat_source
C C 0.0033 0.0016 'International Tables Vol C Tables 4.2.6.8 and 6.1.1.4'
H H 0.0000 0.0000 'International Tables Vol C Tables 4.2.6.8 and 6.1.1.4'
Cu Cu 0.3201 1.2651 'International Tables Vol C Tables 4.2.6.8 and 6.1.1.4'
I I -0.4742 1.8119 'International Tables Vol C Tables 4.2.6.8 and 6.1.1.4'
N N 0.0061 0.0033 'International Tables Vol C Tables 4.2.6.8 and 6.1.1.4'

loop_
_geom_angle_atom_site_label_1
_geom_angle_atom_site_label_2
_geom_angle_atom_site_label_3
_geom_angle
_geom_angle_site_symmetry_1
_geom_angle_site_symmetry_3
_geom_angle_publ_flag
N1 C1 C4 110.7(4) . . ?
N1 C2 C3 110.9(6) . . ?
N2 C3 C2 111.9(6) . . ?
N2 C4 C1 112.2(4) . . ?
C2 N1 C1 108.2(3) . 11 ?
C2 N1 C1 108.2(3) . . ?
C1 N1 C1 108.0(6) 11 . ?
C2 N1 Cu1 108.1(4) . . ?
C1 N1 Cu1 112.1(3) 11 . ?
C1 N1 Cu1 112.1(3) . . ?
C3 N2 C4 107.2(4) . . ?
C3 N2 C4 107.2(4) . 11 ?
C4 N2 C4 105.8(5) . 11 ?
C3 N2 Cu1 112.2(4) . 6_454 ?
C4 N2 Cu1 112.0(3) . 6_454 ?
C4 N2 Cu1 112.0(3) 11 6_454 ?
N2 Cu1 N1 114.8(2) 6_455 . ?
N2 Cu1 I1 108.67(6) 6_455 9_557 ?
N1 Cu1 I1 103.51(7) . 9_557 ?
N2 Cu1 I1 108.67(6) 6_455 . ?
N1 Cu1 I1 103.51(7) . . ?
I1 Cu1 I1 117.79(4) 9_557 . ?
N2 Cu1 Cu1 128.29(15) 6_455 9_557 ?
N1 Cu1 Cu1 116.89(14) . 9_557 ?
I1 Cu1 Cu1 58.894(19) 9_557 9_557 ?
I1 Cu1 Cu1 58.894(19) . 9_557 ?
Cu1 I1 Cu1 62.21(4) 9_557 . ?

loop_
_geom_bond_atom_site_label_1
_geom_bond_atom_site_label_2
_geom_bond_distance
_geom_bond_site_symmetry_2
_geom_bond_publ_flag
C1 N1 1.459(6) . ?
C1 C4 1.544(6) . ?
C2 N1 1.460(8) . ?
C2 C3 1.550(10) . ?
C3 N2 1.468(9) . ?
C4 N2 1.473(5) . ?
N1 C1 1.459(6) 11 ?
N1 Cu1 2.159(5) . ?
N2 C4 1.473(5) 11 ?
N2 Cu1 2.149(5) 6_454 ?
Cu1 N2 2.149(5) 6_455 ?
Cu1 I1 2.6774(7) 9_557 ?
Cu1 I1 2.6774(7) . ?
Cu1 Cu1 2.7664(19) 9_557 ?
I1 Cu1 2.6774(7) 9_557 ?
